data_7120140
loop_
_publ_author_name
'Lerayer, Emmanuel'
'Renaut, Patrice'
'Roger, Julien'
'Pirio, Nadine'
'Cattey, H\'el\`ene'
'Devillers, Charles H.'
'Lucas, Dominique'
'Hierso, Jean-Cyrille'

_publ_section_title
;
 A general diastereoselective synthesis of highly functionalized
 ferrocenyl ambiphiles enabled on a large scale by electrochemical
 purification
;
_journal_name_full 'Chem. Commun.'
_journal_paper_doi 10.1039/C7CC02469J
_journal_year 2017
_chemical_formula_moiety 'C30 H34 Br Fe P'
_chemical_formula_sum 'C30 H34 Br Fe P'
_chemical_formula_weight 561.30
_space_group_crystal_system monoclinic
_space_group_IT_number 14
_space_group_name_Hall '-P 2ybc'
_space_group_name_H-M_alt 'P 1 21/c 1'
_symmetry_space_group_name_Hall '-P 2ybc'
_symmetry_space_group_name_H-M 'P 1 21/c 1'
_atom_sites_solution_hydrogens geom
_audit_creation_date 2017-02-07
_audit_creation_method
;
Olex2 1.2
(compiled 2017.01.04 svn.r3372 for OlexSys, GUI svn.r5292)
;
_audit_update_record
;
2017-02-15 deposited with the CCDC.
2017-05-18 downloaded from the CCDC.
;
_cell_angle_alpha 90
_cell_angle_beta 91.1970(10)
_cell_angle_gamma 90
_cell_formula_units_Z 4
_cell_length_a 12.7346(4)
_cell_length_b 9.1536(2)
_cell_length_c 22.5599(6)
_cell_measurement_reflns_used 20529
_cell_measurement_temperature 115
_cell_measurement_theta_max 27.485
_cell_measurement_theta_min 0.998
_cell_volume 2629.18(12)
_computing_cell_refinement 'DENZO-SMN (Otwinowski & Minor, 1997)'
_computing_data_collection 'KappaCCD Server Software (Nonius,1998)'
_computing_data_reduction 'DENZO-SMN (Otwinowski & Minor, 1997)'
_computing_molecular_graphics 'Olex2 (Dolomanov et al., 2009)'
_computing_publication_material 'Olex2 (Dolomanov et al., 2009)'
_computing_structure_refinement 'ShelXL (Sheldrick, 2015)'
_computing_structure_solution 'ShelXS (Sheldrick, 2008)'
_diffrn_ambient_temperature 115
_diffrn_detector 'CCD Plate'
_diffrn_detector_area_resol_mean '512 x 512'
_diffrn_detector_type APEX2
_diffrn_measured_fraction_theta_full 0.992
_diffrn_measured_fraction_theta_max 0.990
_diffrn_measurement_device '\k-geometry diffractometer'
_diffrn_measurement_device_type 'Bruker Kappa Apex II'
_diffrn_measurement_method '\f and \w scans'
_diffrn_radiation_collimation '0.6 mm'
_diffrn_radiation_monochromator graphite
_diffrn_radiation_probe x-ray
_diffrn_radiation_type MoK\a
_diffrn_radiation_wavelength 0.71073
_diffrn_radiation_xray_symbol K-L~3~
_diffrn_reflns_av_R_equivalents 0.0248
_diffrn_reflns_av_unetI/netI 0.0247
_diffrn_reflns_Laue_measured_fraction_full 0.992
_diffrn_reflns_Laue_measured_fraction_max 0.990
_diffrn_reflns_limit_h_max 16
_diffrn_reflns_limit_h_min -16
_diffrn_reflns_limit_k_max 11
_diffrn_reflns_limit_k_min -11
_diffrn_reflns_limit_l_max 29
_diffrn_reflns_limit_l_min -19
_diffrn_reflns_number 18278
_diffrn_reflns_point_group_measured_fraction_full 0.992
_diffrn_reflns_point_group_measured_fraction_max 0.990
_diffrn_reflns_theta_full 25.242
_diffrn_reflns_theta_max 27.509
_diffrn_reflns_theta_min 1.599
_diffrn_source 'X-ray tube'
_diffrn_source_target Mo
_diffrn_source_type 'Siemens KFF Mo 2K-180'
_exptl_absorpt_coefficient_mu 2.170
_exptl_absorpt_correction_T_max 0.6941
_exptl_absorpt_correction_T_min 0.5442
_exptl_absorpt_correction_type multi-scan
_exptl_absorpt_process_details
;
SADABS-2014/5 (Bruker, 2014/5) was used for absorption correction
;
_exptl_crystal_colour 'light orange'
_exptl_crystal_colour_modifier light
_exptl_crystal_colour_primary orange
_exptl_crystal_density_diffrn 1.418
_exptl_crystal_description prism
_exptl_crystal_F_000 1160
_exptl_crystal_size_max 0.3
_exptl_crystal_size_mid 0.25
_exptl_crystal_size_min 0.12
_refine_diff_density_max 0.349
_refine_diff_density_min -0.354
_refine_diff_density_rms 0.052
_refine_ls_extinction_method none
_refine_ls_goodness_of_fit_ref 1.081
_refine_ls_hydrogen_treatment constr
_refine_ls_matrix_type full
_refine_ls_number_parameters 298
_refine_ls_number_reflns 5977
_refine_ls_number_restraints 0
_refine_ls_restrained_S_all 1.081
_refine_ls_R_factor_all 0.0281
_refine_ls_R_factor_gt 0.0239
_refine_ls_shift/su_max 0.001
_refine_ls_shift/su_mean 0.000
_refine_ls_structure_factor_coef Fsqd
_refine_ls_weighting_details 'w=1/[\s^2^(Fo^2^)+(0.0102P)^2^+2.0319P] where P=(Fo^2^+2Fc^2^)/3'
_refine_ls_weighting_scheme calc
_refine_ls_wR_factor_gt 0.0527
_refine_ls_wR_factor_ref 0.0550
_reflns_Friedel_coverage 0.000
_reflns_number_gt 5500
_reflns_number_total 5977
_reflns_threshold_expression 'I > 2\s(I)'
_cod_data_source_file c7cc02469j2.cif
_cod_data_source_block 3a
_cod_original_sg_symbol_Hall '-P 1'
_cod_database_code 7120140
_shelx_shelxl_version_number 2016/6
_shelx_space_group_comment
;
The symmetry employed for this shelxl refinement is uniquely defined
by the following loop, which should always be used as a source of
symmetry information in preference to the above space-group names.
They are only intended as comments.
;
_shelx_estimated_absorpt_t_max 0.781
_shelx_estimated_absorpt_t_min 0.562
_olex2_refinement_description
;
1. Fixed Uiso
 At 1.2 times of:
  All C(H) groups
 At 1.5 times of:
  All C(H,H,H) groups
2.a Me refined with riding coordinates:
 C24(H24A,H24B,H24C), C25(H25A,H25B,H25C), C26(H26A,H26B,H26C), C28(H28A,H28B,
 H28C), C29(H29A,H29B,H29C), C30(H30A,H30B,H30C)
2.b Aromatic/amide H refined with riding coordinates:
 C2(H2), C4(H4), C5(H5), C7(H7), C8(H8), C10(H10), C12(H12), C13(H13),
 C14(H14), C15(H15), C16(H16), C18(H18), C19(H19), C20(H20), C21(H21), C22(H22)
;
_olex2_diffrn_ambient_temperature_device 'Oxford Cryosystems'
_olex2_exptl_crystal_mounting_method 'The crystal was mounted on a mylar loop with oil'
_olex2_submission_special_instructions 'No special instructions were received'

loop_
_space_group_symop_operation_xyz
'x, y, z'
'-x, y+1/2, -z+1/2'
'-x, -y, -z'
'x, -y-1/2, z-1/2'

loop_
_atom_site_label
_atom_site_type_symbol
_atom_site_fract_x
_atom_site_fract_y
_atom_site_fract_z
_atom_site_U_iso_or_equiv
_atom_site_adp_type
_atom_site_occupancy
_atom_site_site_symmetry_order
_atom_site_calc_flag
_atom_site_refinement_flags_posn
C1 C 0.86868(11) 0.38118(16) 0.63922(6) 0.0140(3) Uani 1 1 d .
C2 C 0.81662(11) 0.39095(16) 0.58199(6) 0.0151(3) Uani 1 1 d .
H2 H 0.830300 0.462069 0.552471 0.018 Uiso 1 1 calc R
C3 C 0.74073(11) 0.27551(16) 0.57698(6) 0.0151(3) Uani 1 1 d .
C4 C 0.74576(11) 0.19471(16) 0.63134(7) 0.0157(3) Uani 1 1 d .
H4 H 0.704184 0.111899 0.640529 0.019 Uiso 1 1 calc R
C5 C 0.82319(11) 0.25899(16) 0.66916(7) 0.0152(3) Uani 1 1 d .
H5 H 0.841884 0.226477 0.707954 0.018 Uiso 1 1 calc R
C6 C 0.64469(12) 0.61164(16) 0.64479(7) 0.0173(3) Uani 1 1 d .
C7 C 0.56750(12) 0.50506(17) 0.63179(7) 0.0186(3) Uani 1 1 d .
H7 H 0.526678 0.496944 0.596216 0.022 Uiso 1 1 calc R
C8 C 0.56257(11) 0.41205(17) 0.68222(7) 0.0180(3) Uani 1 1 d .
H8 H 0.517543 0.329927 0.685872 0.022 Uiso 1 1 calc R
C9 C 0.63621(11) 0.46189(16) 0.72657(7) 0.0162(3) Uani 1 1 d .
C10 C 0.68765(11) 0.58731(16) 0.70286(7) 0.0169(3) Uani 1 1 d .
H10 H 0.740635 0.643934 0.722221 0.020 Uiso 1 1 calc R
C11 C 0.96789(11) 0.66615(17) 0.64116(7) 0.0166(3) Uani 1 1 d .
C12 C 0.95295(13) 0.78365(17) 0.67957(7) 0.0212(3) Uani 1 1 d .
H12 H 0.943752 0.765726 0.720610 0.025 Uiso 1 1 calc R
C13 C 0.95137(14) 0.92607(18) 0.65865(8) 0.0261(4) Uani 1 1 d .
H13 H 0.941789 1.004959 0.685358 0.031 Uiso 1 1 calc R
C14 C 0.96375(13) 0.95330(18) 0.59887(8) 0.0257(4) Uani 1 1 d .
H14 H 0.960993 1.050627 0.584301 0.031 Uiso 1 1 calc R
C15 C 0.98019(13) 0.83801(19) 0.56033(8) 0.0246(3) Uani 1 1 d .
H15 H 0.989495 0.856798 0.519361 0.030 Uiso 1 1 calc R
C16 C 0.98316(12) 0.69505(18) 0.58117(7) 0.0210(3) Uani 1 1 d .
H16 H 0.995618 0.616870 0.554527 0.025 Uiso 1 1 calc R
C17 C 1.09002(11) 0.40790(16) 0.64133(7) 0.0180(3) Uani 1 1 d .
C18 C 1.18470(13) 0.4249(2) 0.67288(9) 0.0283(4) Uani 1 1 d .
H18 H 1.185318 0.472757 0.710256 0.034 Uiso 1 1 calc R
C19 C 1.27788(14) 0.3727(2) 0.65017(10) 0.0373(5) Uani 1 1 d .
H19 H 1.341901 0.386379 0.671842 0.045 Uiso 1 1 calc R
C20 C 1.27828(13) 0.3012(2) 0.59637(10) 0.0333(4) Uani 1 1 d .
H20 H 1.342223 0.265121 0.581098 0.040 Uiso 1 1 calc R
C21 C 1.18492(14) 0.2823(2) 0.56476(9) 0.0300(4) Uani 1 1 d .
H21 H 1.184778 0.232873 0.527735 0.036 Uiso 1 1 calc R
C22 C 1.09132(12) 0.33549(18) 0.58702(8) 0.0228(3) Uani 1 1 d .
H22 H 1.027643 0.322302 0.564978 0.027 Uiso 1 1 calc R
C23 C 0.67551(12) 0.23287(17) 0.52252(7) 0.0180(3) Uani 1 1 d .
C24 C 0.56670(13) 0.1774(2) 0.53985(8) 0.0259(4) Uani 1 1 d .
H24A H 0.526335 0.150686 0.504006 0.039 Uiso 1 1 calc R
H24B H 0.574639 0.091544 0.565510 0.039 Uiso 1 1 calc R
H24C H 0.529609 0.254490 0.561095 0.039 Uiso 1 1 calc R
C25 C 0.66394(15) 0.3614(2) 0.47951(8) 0.0285(4) Uani 1 1 d .
H25A H 0.621666 0.331249 0.444832 0.043 Uiso 1 1 calc R
H25B H 0.629164 0.442848 0.499362 0.043 Uiso 1 1 calc R
H25C H 0.733570 0.392525 0.466780 0.043 Uiso 1 1 calc R
C26 C 0.73397(13) 0.10754(19) 0.49184(7) 0.0250(3) Uani 1 1 d .
H26A H 0.694118 0.076920 0.456347 0.038 Uiso 1 1 calc R
H26B H 0.803788 0.141167 0.480482 0.038 Uiso 1 1 calc R
H26C H 0.741223 0.024758 0.519171 0.038 Uiso 1 1 calc R
C27 C 0.64853(13) 0.40152(19) 0.78900(7) 0.0218(3) Uani 1 1 d .
C28 C 0.62731(15) 0.2365(2) 0.78968(8) 0.0300(4) Uani 1 1 d .
H28A H 0.635630 0.199533 0.830284 0.045 Uiso 1 1 calc R
H28B H 0.555517 0.217598 0.775171 0.045 Uiso 1 1 calc R
H28C H 0.677236 0.186886 0.764033 0.045 Uiso 1 1 calc R
C29 C 0.75867(13) 0.4328(2) 0.81477(7) 0.0285(4) Uani 1 1 d .
H29A H 0.764583 0.392775 0.854997 0.043 Uiso 1 1 calc R
H29B H 0.811345 0.386939 0.789746 0.043 Uiso 1 1 calc R
H29C H 0.770448 0.538525 0.816029 0.043 Uiso 1 1 calc R
P P 0.97262(3) 0.48485(4) 0.67571(2) 0.01515(8) Uani 1 1 d .
Fe Fe 0.71034(2) 0.40981(2) 0.64862(2) 0.01253(5) Uani 1 1 d .
Br Br 0.67967(2) 0.76908(2) 0.59473(2) 0.02719(5) Uani 1 1 d .
C30 C 0.56612(14) 0.4782(2) 0.82729(8) 0.0307(4) Uani 1 1 d .
H30A H 0.571793 0.441805 0.868080 0.046 Uiso 1 1 calc R
H30B H 0.578580 0.583880 0.826998 0.046 Uiso 1 1 calc R
H30C H 0.495623 0.457767 0.811126 0.046 Uiso 1 1 calc R

loop_
_atom_site_aniso_label
_atom_site_aniso_U_11
_atom_site_aniso_U_22
_atom_site_aniso_U_33
_atom_site_aniso_U_23
_atom_site_aniso_U_13
_atom_site_aniso_U_12
C1 0.0113(6) 0.0145(7) 0.0163(7) -0.0001(5) 0.0013(5) 0.0027(5)
C2 0.0137(6) 0.0163(7) 0.0153(7) 0.0004(5) 0.0018(5) 0.0012(5)
C3 0.0146(7) 0.0154(7) 0.0153(7) -0.0015(5) 0.0010(5) 0.0015(5)
C4 0.0168(7) 0.0117(7) 0.0186(7) 0.0001(5) 0.0015(6) 0.0017(5)
C5 0.0151(7) 0.0138(7) 0.0168(7) 0.0001(5) 0.0010(5) 0.0044(5)
C6 0.0178(7) 0.0137(7) 0.0207(7) 0.0033(6) 0.0047(6) 0.0054(6)
C7 0.0140(7) 0.0220(8) 0.0199(7) 0.0001(6) -0.0006(6) 0.0061(6)
C8 0.0114(6) 0.0198(7) 0.0230(8) 0.0009(6) 0.0039(6) 0.0019(6)
C9 0.0140(6) 0.0174(7) 0.0174(7) 0.0005(6) 0.0030(5) 0.0041(6)
C10 0.0162(7) 0.0157(7) 0.0187(7) -0.0022(6) 0.0024(6) 0.0022(6)
C11 0.0136(6) 0.0172(7) 0.0190(7) -0.0017(6) -0.0003(5) -0.0001(6)
C12 0.0230(8) 0.0202(8) 0.0202(7) -0.0032(6) -0.0031(6) 0.0040(6)
C13 0.0312(9) 0.0191(8) 0.0278(9) -0.0052(7) -0.0042(7) 0.0057(7)
C14 0.0277(8) 0.0161(8) 0.0330(9) 0.0030(7) -0.0033(7) 0.0008(7)
C15 0.0275(8) 0.0238(8) 0.0226(8) 0.0041(7) 0.0038(7) -0.0026(7)
C16 0.0232(8) 0.0184(8) 0.0217(8) -0.0031(6) 0.0042(6) -0.0010(6)
C17 0.0140(7) 0.0136(7) 0.0263(8) 0.0027(6) 0.0013(6) 0.0014(5)
C18 0.0182(8) 0.0271(9) 0.0395(10) -0.0019(8) -0.0041(7) -0.0003(7)
C19 0.0140(8) 0.0372(11) 0.0604(13) 0.0039(10) -0.0042(8) 0.0026(7)
C20 0.0174(8) 0.0275(9) 0.0554(12) 0.0087(9) 0.0119(8) 0.0069(7)
C21 0.0267(9) 0.0256(9) 0.0381(10) 0.0002(8) 0.0109(8) 0.0038(7)
C22 0.0176(7) 0.0219(8) 0.0289(8) -0.0018(7) 0.0033(6) 0.0025(6)
C23 0.0188(7) 0.0186(7) 0.0163(7) -0.0009(6) -0.0020(6) -0.0016(6)
C24 0.0195(8) 0.0309(9) 0.0270(8) -0.0073(7) -0.0027(6) -0.0047(7)
C25 0.0347(9) 0.0269(9) 0.0234(8) 0.0048(7) -0.0115(7) -0.0028(7)
C26 0.0277(8) 0.0272(9) 0.0202(8) -0.0070(7) -0.0003(6) 0.0012(7)
C27 0.0212(8) 0.0276(8) 0.0167(7) 0.0040(6) 0.0056(6) 0.0034(7)
C28 0.0354(10) 0.0280(9) 0.0269(9) 0.0122(7) 0.0081(7) 0.0026(8)
C29 0.0258(8) 0.0424(10) 0.0172(8) 0.0010(7) 0.0003(6) 0.0073(8)
P 0.01409(17) 0.01590(18) 0.01542(17) -0.00092(14) -0.00091(14) 0.00081(14)
Fe 0.01135(10) 0.01229(10) 0.01397(10) 0.00069(8) 0.00070(7) 0.00136(7)
Br 0.03238(10) 0.01895(9) 0.03055(9) 0.01029(7) 0.00853(7) 0.00641(7)
C30 0.0273(9) 0.0430(11) 0.0221(8) 0.0034(8) 0.0095(7) 0.0097(8)

loop_
_atom_type_symbol
_atom_type_description
_atom_type_scat_dispersion_real
_atom_type_scat_dispersion_imag
_atom_type_scat_source
C C 0.0033 0.0016 'International Tables Vol C Tables 4.2.6.8 and 6.1.1.4'
H H 0.0000 0.0000 'International Tables Vol C Tables 4.2.6.8 and 6.1.1.4'
Br Br -0.2901 2.4595 'International Tables Vol C Tables 4.2.6.8 and 6.1.1.4'
Fe Fe 0.3463 0.8444 'International Tables Vol C Tables 4.2.6.8 and 6.1.1.4'
P P 0.1023 0.0942 'International Tables Vol C Tables 4.2.6.8 and 6.1.1.4'

loop_
_geom_angle_atom_site_label_1
_geom_angle_atom_site_label_2
_geom_angle_atom_site_label_3
_geom_angle
C2 C1 P 133.79(11)
C2 C1 Fe 69.49(8)
C5 C1 C2 106.69(12)
C5 C1 P 119.51(11)
C5 C1 Fe 69.09(8)
P C1 Fe 126.66(8)
C1 C2 H2 125.6
C1 C2 Fe 69.33(8)
C3 C2 C1 108.73(13)
C3 C2 H2 125.6
C3 C2 Fe 70.49(8)
Fe C2 H2 126.1
C2 C3 C23 127.49(13)
C2 C3 Fe 68.80(8)
C4 C3 C2 107.15(13)
C4 C3 C23 125.00(13)
C4 C3 Fe 69.18(8)
C23 C3 Fe 132.43(10)
C3 C4 H4 125.7
C3 C4 Fe 70.26(8)
C5 C4 C3 108.60(13)
C5 C4 H4 125.7
C5 C4 Fe 69.01(8)
Fe C4 H4 126.6
C1 C5 H5 125.6
C1 C5 Fe 69.81(8)
C4 C5 C1 108.83(13)
C4 C5 H5 125.6
C4 C5 Fe 70.51(8)
Fe C5 H5 125.7
C7 C6 C10 109.56(13)
C7 C6 Fe 70.36(8)
C7 C6 Br 125.09(12)
C10 C6 Fe 70.67(8)
C10 C6 Br 125.25(12)
Br C6 Fe 128.16(8)
C6 C7 H7 126.6
C6 C7 C8 106.84(13)
C6 C7 Fe 69.10(8)
C8 C7 H7 126.6
C8 C7 Fe 69.55(8)
Fe C7 H7 126.3
C7 C8 H8 125.4
C7 C8 C9 109.19(14)
C7 C8 Fe 69.70(8)
C9 C8 H8 125.4
C9 C8 Fe 70.58(8)
Fe C8 H8 125.9
C8 C9 C27 125.87(14)
C8 C9 Fe 68.68(8)
C10 C9 C8 107.02(13)
C10 C9 C27 126.84(14)
C10 C9 Fe 69.30(8)
C27 C9 Fe 131.65(10)
C6 C10 C9 107.39(13)
C6 C10 H10 126.3
C6 C10 Fe 68.48(8)
C9 C10 H10 126.3
C9 C10 Fe 70.12(8)
Fe C10 H10 126.7
C12 C11 P 115.90(12)
C16 C11 C12 118.61(15)
C16 C11 P 125.41(12)
C11 C12 H12 119.5
C13 C12 C11 120.94(15)
C13 C12 H12 119.5
C12 C13 H13 120.0
C14 C13 C12 120.00(16)
C14 C13 H13 120.0
C13 C14 H14 120.1
C13 C14 C15 119.74(16)
C15 C14 H14 120.1
C14 C15 H15 119.7
C14 C15 C16 120.52(15)
C16 C15 H15 119.7
C11 C16 H16 119.9
C15 C16 C11 120.16(15)
C15 C16 H16 119.9
C18 C17 P 116.31(13)
C22 C17 C18 118.39(15)
C22 C17 P 125.29(12)
C17 C18 H18 119.7
C19 C18 C17 120.64(18)
C19 C18 H18 119.7
C18 C19 H19 119.8
C20 C19 C18 120.49(17)
C20 C19 H19 119.8
C19 C20 H20 120.2
C19 C20 C21 119.58(17)
C21 C20 H20 120.2
C20 C21 H21 119.9
C20 C21 C22 120.24(18)
C22 C21 H21 119.9
C17 C22 H22 119.7
C21 C22 C17 120.65(16)
C21 C22 H22 119.7
C3 C23 C24 111.12(13)
C3 C23 C25 111.03(13)
C3 C23 C26 107.07(12)
C24 C23 C26 108.40(13)
C25 C23 C24 109.91(14)
C25 C23 C26 109.20(14)
C23 C24 H24A 109.5
C23 C24 H24B 109.5
C23 C24 H24C 109.5
H24A C24 H24B 109.5
H24A C24 H24C 109.5
H24B C24 H24C 109.5
C23 C25 H25A 109.5
C23 C25 H25B 109.5
C23 C25 H25C 109.5
H25A C25 H25B 109.5
H25A C25 H25C 109.5
H25B C25 H25C 109.5
C23 C26 H26A 109.5
C23 C26 H26B 109.5
C23 C26 H26C 109.5
H26A C26 H26B 109.5
H26A C26 H26C 109.5
H26B C26 H26C 109.5
C9 C27 C28 110.66(14)
C9 C27 C29 111.09(13)
C9 C27 C30 107.19(13)
C28 C27 C30 108.69(14)
C29 C27 C28 109.84(14)
C29 C27 C30 109.29(14)
C27 C28 H28A 109.5
C27 C28 H28B 109.5
C27 C28 H28C 109.5
H28A C28 H28B 109.5
H28A C28 H28C 109.5
H28B C28 H28C 109.5
C27 C29 H29A 109.5
C27 C29 H29B 109.5
C27 C29 H29C 109.5
H29A C29 H29B 109.5
H29A C29 H29C 109.5
H29B C29 H29C 109.5
C1 P C11 105.28(7)
C1 P C17 101.56(7)
C11 P C17 100.79(7)
C1 Fe C2 41.18(6)
C1 Fe C3 69.10(6)
C1 Fe C4 68.78(6)
C1 Fe C9 125.80(6)
C1 Fe C10 108.25(6)
C2 Fe C3 40.71(6)
C2 Fe C4 68.30(6)
C2 Fe C9 164.20(6)
C2 Fe C10 127.25(6)
C4 Fe C3 40.56(6)
C4 Fe C9 119.14(6)
C5 Fe C1 41.10(6)
C5 Fe C2 68.70(6)
C5 Fe C3 68.50(6)
C5 Fe C4 40.49(6)
C5 Fe C7 161.90(6)
C5 Fe C8 124.93(6)
C5 Fe C9 107.15(6)
C5 Fe C10 120.43(6)
C6 Fe C1 121.17(6)
C6 Fe C2 108.85(6)
C6 Fe C3 126.16(6)
C6 Fe C4 162.63(6)
C6 Fe C5 156.06(6)
C6 Fe C7 40.53(6)
C6 Fe C8 67.97(6)
C6 Fe C9 68.38(6)
C6 Fe C10 40.85(6)
C7 Fe C1 155.32(6)
C7 Fe C2 119.85(6)
C7 Fe C3 106.73(6)
C7 Fe C4 124.75(6)
C7 Fe C9 68.89(6)
C7 Fe C10 68.81(6)
C8 Fe C1 162.87(6)
C8 Fe C2 154.11(6)
C8 Fe C3 118.91(6)
C8 Fe C4 106.67(6)
C8 Fe C7 40.74(6)
C8 Fe C9 40.74(6)
C8 Fe C10 68.27(6)
C9 Fe C3 153.52(6)
C10 Fe C3 164.22(6)
C10 Fe C4 154.36(6)
C10 Fe C9 40.58(6)
C27 C30 H30A 109.5
C27 C30 H30B 109.5
C27 C30 H30C 109.5
H30A C30 H30B 109.5
H30A C30 H30C 109.5
H30B C30 H30C 109.5

loop_
_geom_bond_atom_site_label_1
_geom_bond_atom_site_label_2
_geom_bond_distance
C1 C2 1.442(2)
C1 C5 1.435(2)
C1 P 1.8124(15)
C1 Fe 2.0488(14)
C2 H2 0.9500
C2 C3 1.435(2)
C2 Fe 2.0509(14)
C3 C4 1.432(2)
C3 C23 1.520(2)
C3 Fe 2.0734(15)
C4 H4 0.9500
C4 C5 1.418(2)
C4 Fe 2.0590(15)
C5 H5 0.9500
C5 Fe 2.0392(14)
C6 C7 1.411(2)
C6 C10 1.427(2)
C6 Fe 2.0289(14)
C6 Br 1.8899(15)
C7 H7 0.9500
C7 C8 1.423(2)
C7 Fe 2.0455(15)
C8 H8 0.9500
C8 C9 1.432(2)
C8 Fe 2.0435(14)
C9 C10 1.431(2)
C9 C27 1.518(2)
C9 Fe 2.0689(15)
C10 H10 0.9500
C10 Fe 2.0580(15)
C11 C12 1.397(2)
C11 C16 1.397(2)
C11 P 1.8340(16)
C12 H12 0.9500
C12 C13 1.386(2)
C13 H13 0.9500
C13 C14 1.384(2)
C14 H14 0.9500
C14 C15 1.386(2)
C15 H15 0.9500
C15 C16 1.391(2)
C16 H16 0.9500
C17 C18 1.396(2)
C17 C22 1.393(2)
C17 P 1.8389(15)
C18 H18 0.9500
C18 C19 1.387(3)
C19 H19 0.9500
C19 C20 1.379(3)
C20 H20 0.9500
C20 C21 1.384(3)
C21 H21 0.9500
C21 C22 1.391(2)
C22 H22 0.9500
C23 C24 1.534(2)
C23 C25 1.531(2)
C23 C26 1.540(2)
C24 H24A 0.9800
C24 H24B 0.9800
C24 H24C 0.9800
C25 H25A 0.9800
C25 H25B 0.9800
C25 H25C 0.9800
C26 H26A 0.9800
C26 H26B 0.9800
C26 H26C 0.9800
C27 C28 1.535(2)
C27 C29 1.534(2)
C27 C30 1.542(2)
C28 H28A 0.9800
C28 H28B 0.9800
C28 H28C 0.9800
C29 H29A 0.9800
C29 H29B 0.9800
C29 H29C 0.9800
C30 H30A 0.9800
C30 H30B 0.9800
C30 H30C 0.9800
